data_2010743
loop_
_publ_author_name
'Sivalakshmidevi, A.'
'Vyas, K.'
'Om Reddy, G.'

_publ_section_title
;
 Sparfloxacin, an antibacterial drug
;
_journal_issue 3
_journal_name_full 'Acta Crystallographica Section C'
_journal_page_first e115
_journal_page_last e116
_journal_paper_doi 10.1107/S0108270100002523
_journal_volume 56
_journal_year 2000
_chemical_formula_iupac 'C19 H22 F2 N4 O3, 3H2 O1'
_chemical_formula_moiety 'C19 H22 F2 N4 O3, 3H2 O1'
_chemical_formula_sum 'C19 H28 F2 N4 O6'
_chemical_formula_weight 446.45
_chemical_name_common sparfloxacin
_chemical_name_systematic ?
_space_group_IT_number 14
_symmetry_cell_setting monoclinic
_symmetry_space_group_name_Hall '-P 2yn'
_symmetry_space_group_name_H-M 'P 1 21/n 1'
_cell_angle_alpha 90
_cell_angle_beta 107.760(10)
_cell_angle_gamma 90
_cell_formula_units_Z 4
_cell_length_a 11.850(3)
_cell_length_b 10.913(4)
_cell_length_c 17.506(2)
_cell_measurement_reflns_used 25
_cell_measurement_temperature 298.2
_cell_measurement_theta_max 30.9
_cell_measurement_theta_min 25.0
_cell_volume 2156.0(10)
_computing_cell_refinement 'MSC/AFC Diffractometer Control Software'
_computing_data_collection
;
MSC/AFC Diffractometer Control Software
(Molecular Structure Corporation, 1994)
;
_computing_data_reduction 'teXsan (Molecular Structure Corporation, 1995)'
_computing_publication_material teXsan
_computing_structure_refinement teXsan
_computing_structure_solution 'SIR92 (Altomare, et. al. 1993)'
_diffrn_ambient_temperature 298.2
_diffrn_measurement_device_type 'Rigaku AFC-7S'
_diffrn_measurement_method \w-2\q
_diffrn_radiation_monochromator graphite
_diffrn_radiation_source 'X-ray tube'
_diffrn_radiation_type CuK\a
_diffrn_radiation_wavelength 1.5418
_diffrn_reflns_av_R_equivalents .03633
_diffrn_reflns_av_sigmaI/netI .08
_diffrn_reflns_limit_h_max 14
_diffrn_reflns_limit_h_min 0
_diffrn_reflns_limit_k_max 13
_diffrn_reflns_limit_k_min 0
_diffrn_reflns_limit_l_max 20
_diffrn_reflns_limit_l_min -21
_diffrn_reflns_number 4480
_diffrn_reflns_reduction_process 'Lp corrections applied'
_diffrn_reflns_theta_max 70.12
_diffrn_reflns_theta_min 2.72
_diffrn_standards_decay_% -.30
_diffrn_standards_interval_count 150
_diffrn_standards_number 3
_exptl_absorpt_coefficient_mu .974
_exptl_absorpt_correction_T_max 1.000
_exptl_absorpt_correction_T_min .872
_exptl_absorpt_correction_type '\y scan'
_exptl_absorpt_process_details '(North et al., 1968)'
_exptl_crystal_colour Colourless
_exptl_crystal_density_diffrn 1.375
_exptl_crystal_density_method 'not measured'
_exptl_crystal_description Needle
_exptl_crystal_F_000 944.00
_exptl_crystal_size_max .50
_exptl_crystal_size_mid .50
_exptl_crystal_size_min .25
_refine_diff_density_max .30
_refine_diff_density_min -.27
_refine_ls_extinction_coef 6E-6(1)
_refine_ls_extinction_method 'Zachariasen (1967)'
_refine_ls_goodness_of_fit_all 1.909
_refine_ls_goodness_of_fit_ref 1.987
_refine_ls_hydrogen_treatment refall
_refine_ls_matrix_type full
_refine_ls_number_constraints 0
_refine_ls_number_parameters 393
_refine_ls_number_reflns 3550
_refine_ls_number_restraints 0
_refine_ls_R_factor_all .067
_refine_ls_R_factor_gt .059
_refine_ls_shift/su_max .0038
_refine_ls_shift/su_mean .0006
_refine_ls_structure_factor_coef F
_refine_ls_weighting_details 'w = 1/[\s^2^(Fo) + 0.00016|Fo|^2^]'
_refine_ls_weighting_scheme sigma
_refine_ls_wR_factor_all .111
_refine_ls_wR_factor_ref .108
_reflns_number_gt 4260
_reflns_number_total 4479
_reflns_threshold_expression I>1.2\s(I)
_cod_data_source_file qa0214.cif
_cod_data_source_block I
_cod_original_cell_volume 2156.0(8)
_cod_original_sg_symbol_H-M 'P 21/n'
_cod_database_code 2010743
_cod_database_fobs_code 2010743

loop_
_symmetry_equiv_pos_as_xyz
'  +x,  +y,  +z'
1/2-x,1/2+y,1/2-z
'  -x,  -y,  -z'
1/2+x,1/2-y,1/2+z

loop_
_atom_site_label
_atom_site_fract_x
_atom_site_fract_y
_atom_site_fract_z
_atom_site_U_iso_or_equiv
_atom_site_adp_type
_atom_site_calc_flag
_atom_site_calc_attached_atom
_atom_site_refinement_flags
_atom_site_occupancy
F1 .55360(10) .1366(2) .66870(10) .0553(5) Uani d ? . 1.000
F2 .51170(10) .2627(2) .40512(9) .0558(5) Uani d ? . 1.000
O1 1.16410(10) .1645(2) .76400(10) .0475(5) Uani d ? . 1.000
O2 1.14730(10) .3193(2) .67820(10) .0498(5) Uani d ? . 1.000
O3 .95400(10) .2645(2) .54110(10) .0438(5) Uani d ? . 1.000
O4 1.1184(2) -.0854(2) .7664(2) .0647(6) Uani d ? . 1.000
O5 .0472(3) .2079(3) .3574(2) .0822(8) Uani d ? . 1.000
O6 1.4014(2) .0843(3) .8150(3) .1070(10) Uani d ? . 1.000
N1 .8034(2) .1252(2) .70340(10) .0358(5) Uani d ? . 1.000
N2 .7455(2) .2814(2) .43370(10) .0452(6) Uani d ? . 1.000
N3 .4087(2) .2078(2) .5258(2) .0515(6) Uani d ? . 1.000
N4 .1730(2) .2355(2) .52210(10) .0383(5) Uani d ? . 1.000
C1 .9204(2) .1496(2) .72300(10) .0359(5) Uani d ? . 1.000
C2 .9744(2) .2049(2) .67430(10) .0330(5) Uani d ? . 1.000
C3 .9074(2) .2298(2) .59220(10) .0338(5) Uani d ? . 1.000
C4 .7793(2) .2112(2) .57110(10) .0318(5) Uani d ? . 1.000
C5 .7282(2) .1643(2) .62930(10) .0331(5) Uani d ? . 1.000
C6 .6054(2) .1623(2) .61130(10) .0397(6) Uani d ? . 1.000
C7 .5300(2) .2001(2) .53770(10) .0397(6) Uani d ? . 1.000
C8 .5823(2) .2353(2) .48030(10) .0400(6) Uani d ? . 1.000
C9 .7037(2) .2438(2) .49330(10) .0352(5) Uani d ? . 1.000
C10 .3402(2) .0994(2) .5318(2) .0446(7) Uani d ? . 1.000
C11 .2448(2) .1316(2) .5691(2) .0410(6) Uani d ? . 1.000
C12 .2458(2) .3458(2) .5177(2) .0428(6) Uani d ? . 1.000
C13 .3385(2) .3069(3) .4794(2) .0485(7) Uani d ? . 1.000
C14 .1668(3) .4469(3) .4709(2) .0563(8) Uani d ? . 1.000
C15 .1643(3) .0248(3) .5701(2) .0573(9) Uani d ? . 1.000
C16 .7599(2) .0576(2) .76020(10) .0433(6) Uani d ? . 1.000
C17 .7126(3) -.0678(3) .7398(2) .0690(10) Uani d ? . 1.000
C18 .8301(3) -.0494(3) .8031(2) .0630(9) Uani d ? . 1.000
C19 1.1059(2) .2320(2) .70820(10) .0366(5) Uani d ? . 1.000
H1 .961(3) .124(3) .774(2) .062(9) Uiso d ? . 1.000
H2 .827(3) .284(3) .449(2) .043(7) Uiso d ? . 1.000
H3 .698(3) .293(3) .386(2) .054(8) Uiso d ? . 1.000
H4 .391(3) .042(3) .562(2) .060(9) Uiso d ? . 1.000
H5 .299(3) .068(4) .476(2) .066(9) Uiso d ? . 1.000
H6 .285(2) .166(3) .626(2) .039(6) Uiso d ? . 1.000
H7 .132(3) .213(3) .469(2) .040(7) Uiso d ? . 1.000
H8 .125(4) .252(3) .545(2) .070(10) Uiso d ? . 1.000
H9 .280(3) .368(3) .570(2) .061(9) Uiso d ? . 1.000
H10 .298(3) .280(3) .425(2) .052(8) Uiso d ? . 1.000
H11 .398(3) .372(4) .473(2) .070(10) Uiso d ? . 1.000
H12 .217(3) .519(3) .467(2) .056(8) Uiso d ? . 1.000
H13 .127(4) .418(4) .419(3) .090(10) Uiso d ? . 1.000
H14 .112(4) .468(4) .494(3) .100(10) Uiso d ? . 1.000
H15 .126(3) .003(4) .524(2) .070(10) Uiso d ? . 1.000
H16 .100(4) .052(5) .597(3) .110(10) Uiso d ? . 1.000
H17 .222(4) -.053(5) .605(3) .110(10) Uiso d ? . 1.000
H18 .720(3) .117(4) .789(2) .070(10) Uiso d ? . 1.000
H19 .713(4) -.102(4) .685(3) .090(10) Uiso d ? . 1.000
H20 .634(4) -.078(4) .752(3) .080(10) Uiso d ? . 1.000
H21 .837(4) -.058(4) .856(3) .080(10) Uiso d ? . 1.000
H22 .896(4) -.067(5) .787(3) .100(10) Uiso d ? . 1.000
H23 1.137(4) -.004(4) .759(2) .080(10) Uiso d ? . 1.000
H24 1.196(5) -.123(5) .767(3) .100(10) Uiso d ? . 1.000
H25 1.399(4) .002(5) .827(3) .110(10) Uiso d ? . 1.000
H26 1.324(5) .111(5) .785(3) .110(10) Uiso d ? . 1.000
H27 .008(5) .277(5) .341(4) .12(2) Uiso d ? . 1.000
H28 .001(4) .158(5) .333(3) .100(10) Uiso d ? . 1.000

loop_
_atom_site_aniso_label
_atom_site_aniso_U_11
_atom_site_aniso_U_22
_atom_site_aniso_U_33
_atom_site_aniso_U_12
_atom_site_aniso_U_13
_atom_site_aniso_U_23
F1 .0403(8) .0810(10) .0536(9) .0009(7) .0284(7) .0138(7)
F2 .0307(7) .0890(10) .0416(8) .0021(7) .0024(6) .0141(7)
O1 .0360(9) .0570(10) .0422(9) .0025(7) .0010(7) .0032(7)
O2 .0373(9) .0520(10) .0560(10) -.0105(7) .0080(8) .0018(8)
O3 .0278(8) .0680(10) .0367(8) -.0006(7) .0123(6) .0103(7)
O4 .0460(10) .0560(10) .083(2) .0034(9) .0060(10) .0020(10)
O5 .078(2) .078(2) .0660(10) .0060(10) -.0140(10) -.0140(10)
O6 .0450(10) .068(2) .187(4) -.0030(10) .006(2) .007(2)
N1 .0360(10) .0410(10) .0322(9) -.0011(7) .0127(7) .0034(7)
N2 .0320(10) .0730(10) .0300(10) -.0016(9) .0078(8) .0088(9)
N3 .0250(10) .0520(10) .078(2) .0033(8) .0170(10) .0160(10)
N4 .0280(9) .0470(10) .0430(10) -.0006(8) .0149(9) -.0025(8)
C1 .0350(10) .0380(10) .0320(10) .0004(8) .0061(8) .0008(8)
C2 .0290(10) .0350(10) .0340(10) .0001(8) .0086(8) -.0033(8)
C3 .0290(10) .0370(10) .0360(10) .0009(8) .0100(8) -.0002(8)
C4 .0280(10) .0370(10) .0300(10) .0005(7) .0089(8) -.0006(8)
C5 .0310(10) .0360(10) .0340(10) -.0013(8) .0117(8) .0004(8)
C6 .0340(10) .0470(10) .0430(10) -.0022(9) .0193(9) .0040(9)
C7 .0280(10) .0430(10) .0500(10) .0006(9) .0131(9) .0020(10)
C8 .0290(10) .0520(10) .0370(10) .0007(9) .0054(9) .0058(9)
C9 .0290(10) .0410(10) .0350(10) -.0018(8) .0082(9) -.0010(8)
C10 .0330(10) .0430(10) .062(2) .0014(9) .0210(10) .0020(10)
C11 .0350(10) .0420(10) .0480(10) -.0025(9) .0170(10) .0008(9)
C12 .0350(10) .0450(10) .0460(10) -.0039(9) .0090(10) -.0010(10)
C13 .0320(10) .0540(10) .063(2) .0050(10) .0190(10) .0150(10)
C14 .0440(10) .0480(10) .079(2) .0060(10) .0210(10) .0070(10)
C15 .0480(10) .0460(10) .087(2) -.0070(10) .034(2) -.0030(10)
C16 .0480(10) .0490(10) .0360(10) -.0020(10) .0180(10) .0081(9)
C17 .081(2) .059(2) .067(2) -.019(2) .023(2) .0080(10)
C18 .072(2) .059(2) .061(2) .0040(10) .025(2) .0230(10)
C19 .0310(10) .0420(10) .0340(10) -.0003(8) .0062(9) -.0061(8)

loop_
_atom_type_symbol
_atom_type_scat_dispersion_real
_atom_type_scat_dispersion_imag
_atom_type_scat_source
C .017 .009
;International Tables for Crystallography
(1992, Vol. C, Tables 4.2.6.8 and 6.1.1.1)
;
H .000 .000
;International Tables for Crystallography
(1992, Vol. C, Table 6.1.1.2)
;
F .069 .053
;International Tables for Crystallography
(1992, Vol. C, Tables 4.2.6.8 and 6.1.1.1)
;
N .029 .018
;International Tables for Crystallography
(1992, Vol. C, Tables 4.2.6.8 and 6.1.1.1)
;
O .047 .032
;International Tables for Crystallography
(1992, Vol. C, Tables 4.2.6.8 and 6.1.1.1)
;

loop_
_geom_angle_atom_site_label_1
_geom_angle_atom_site_label_2
_geom_angle_atom_site_label_3
_geom_angle
_geom_angle_publ_flag
H23 O4 H24 98(4) no
H27 O5 H28 102(5) no
H25 O6 H26 110(4) no
C1 N1 C5 119.3(2) yes
C1 N1 C16 118.6(2) yes
C5 N1 C16 122.1(2) yes
C9 N2 H2 112(2) no
C9 N2 H3 120(2) no
H2 N2 H3 127(3) no
C7 N3 C10 120.9(2) yes
C7 N3 C13 121.2(2) yes
C10 N3 C13 114.1(2) yes
C11 N4 C12 113.3(2) yes
C11 N4 H7 112(2) no
C11 N4 H8 105(3) no
C12 N4 H7 107(2) no
C12 N4 H8 111(3) no
H7 N4 H8 108(3) no
N1 C1 C2 125.1(2) yes
N1 C1 H1 112(2) no
C2 C1 H1 123(2) no
C1 C2 C3 119.3(2) yes
C1 C2 C19 117.8(2) yes
C3 C2 C19 122.8(2) yes
O3 C3 C2 122.9(2) yes
O3 C3 C4 121.0(2) yes
C2 C3 C4 116.1(2) yes
C3 C4 C5 120.2(2) yes
C3 C4 C9 120.5(2) yes
C5 C4 C9 119.3(2) yes
N1 C5 C4 118.8(2) yes
N1 C5 C6 122.1(2) yes
C4 C5 C6 119.0(2) yes
F1 C6 C5 120.9(2) yes
F1 C6 C7 116.2(2) yes
C5 C6 C7 122.5(2) yes
N3 C7 C6 119.9(2) yes
N3 C7 C8 123.0(2) yes
C6 C7 C8 116.9(2) yes
F2 C8 C7 118.9(2) yes
F2 C8 C9 116.4(2) yes
C7 C8 C9 124.7(2) yes
N2 C9 C4 122.8(2) yes
N2 C9 C8 120.0(2) yes
C4 C9 C8 117.1(2) yes
N3 C10 C11 110.5(2) yes
N3 C10 H4 108(2) no
N3 C10 H5 109(2) no
C11 C10 H4 111(2) no
C11 C10 H5 107(2) no
H4 C10 H5 111(3) no
N4 C11 C10 108.1(2) yes
N4 C11 C15 109.6(2) yes
N4 C11 H6 106(2) no
C10 C11 C15 112.7(2) yes
C10 C11 H6 109(2) no
C15 C11 H6 112(2) no
N4 C12 C13 107.8(2) yes
N4 C12 C14 110.0(2) yes
N4 C12 H9 104(2) no
C13 C12 C14 112.2(2) yes
C13 C12 H9 111(2) no
C14 C12 H9 111(2) no
N3 C13 C12 109.3(2) yes
N3 C13 H10 110(2) no
N3 C13 H11 106(2) no
C12 C13 H10 108(2) no
C12 C13 H11 118(2) no
H10 C13 H11 104(3) no
C12 C14 H12 109(2) no
C12 C14 H13 108(3) no
C12 C14 H14 111(3) no
H12 C14 H13 110(3) no
H12 C14 H14 111(4) no
H13 C14 H14 108(4) no
C11 C15 H15 112(3) no
C11 C15 H16 109(3) no
C11 C15 H17 108(2) no
H15 C15 H16 105(4) no
H15 C15 H17 111(4) no
H16 C15 H17 112(4) no
N1 C16 C17 119.4(2) yes
N1 C16 C18 118.7(2) yes
N1 C16 H18 109(2) no
C17 C16 C18 60.7(2) yes
C17 C16 H18 121(2) no
C18 C16 H18 121(2) no
C16 C17 C18 60.1(2) yes
C16 C17 H19 117(3) no
C16 C17 H20 111(2) no
C18 C17 H19 118(2) no
C18 C17 H20 124(2) no
H19 C17 H20 115(3) no
C16 C18 C17 59.1(2) yes
C16 C18 H21 117(3) no
C16 C18 H22 114(3) no
C17 C18 H21 121(3) no
C17 C18 H22 115(3) no
H21 C18 H22 117(4) no
O1 C19 O2 125.5(2) yes
O1 C19 C2 116.5(2) yes
O2 C19 C2 118.0(2) yes

loop_
_geom_bond_atom_site_label_1
_geom_bond_atom_site_label_2
_geom_bond_site_symmetry_1
_geom_bond_site_symmetry_2
_geom_bond_distance
_geom_bond_publ_flag
F1 C6 . . 1.356(3) yes
F2 C8 . . 1.360(3) yes
O1 C19 . . 1.250(3) yes
O2 C19 . . 1.257(3) yes
O3 C3 . . 1.245(3) yes
O4 H23 . . .93(5) no
O4 H24 . . 1.00(5) no
O5 H27 . . .89(6) no
O5 H28 . . .80(5) no
O6 H25 . . .92(6) no
O6 H26 . . .95(5) no
N1 C1 . . 1.349(3) yes
N1 C5 . . 1.398(3) yes
N1 C16 . . 1.453(3) yes
N2 C9 . . 1.348(3) yes
N2 H2 . . .92(3) no
N2 H3 . . .86(3) no
N3 C7 . . 1.391(3) yes
N3 C10 . . 1.456(3) yes
N3 C13 . . 1.452(3) yes
N4 C11 . . 1.504(3) yes
N4 C12 . . 1.496(3) yes
N4 H7 . . .94(3) no
N4 H8 . . .81(4) no
C1 C2 . . 1.354(3) yes
C1 H1 . . .92(3) no
C2 C3 . . 1.440(3) yes
C2 C19 . . 1.518(3) yes
C3 C4 . . 1.462(3) yes
C4 C5 . . 1.430(3) yes
C4 C9 . . 1.429(3) yes
C5 C6 . . 1.393(3) yes
C6 C7 . . 1.388(3) yes
C7 C8 . . 1.385(3) yes
C8 C9 . . 1.389(3) yes
C10 C11 . . 1.510(3) yes
C10 H4 . . .91(3) no
C10 H5 . . 1.00(4) no
C11 C15 . . 1.509(3) yes
C11 H6 . . 1.04(3) no
C12 C13 . . 1.512(4) yes
C12 C14 . . 1.515(4) yes
C12 H9 . . .92(4) no
C13 H10 . . .97(3) no
C13 H11 . . 1.03(4) no
C14 H12 . . 1.00(3) no
C14 H13 . . .94(5) no
C14 H14 . . .90(5) no
C15 H15 . . .83(4) no
C15 H16 . . 1.04(5) no
C15 H17 . . 1.14(5) no
C16 C17 . . 1.481(4) yes
C16 C18 . . 1.497(4) yes
C16 H18 . . 1.02(4) no
C17 C18 . . 1.505(5) yes
C17 H19 . . 1.03(5) no
C17 H20 . . 1.02(4) no
C18 H21 . . .91(4) no
C18 H22 . . .93(5) no

loop_
_geom_hbond_atom_site_label_D
_geom_hbond_atom_site_label_H
_geom_hbond_atom_site_label_A
_geom_hbond_site_symmetry_A
_geom_hbond_distance_DH
_geom_hbond_distance_HA
_geom_hbond_distance_DA
_geom_hbond_angle_DHA
O4 H23 O1 . .93(5) 1.87(5) 2.784(3) 168(4)
O4 H24 O2 2_746 1.00(5) 1.92(5) 2.845(3) 152(4)
O5 H27 O6 4_354 .89(6) 1.94(6) 2.810(4) 168(6)
O5 H28 O4 3_656 .80 2.04 2.781(4) 155.3
O6 H25 O2 2_746 .92(6) 2.06(6) 2.959(4) 163(5)
O6 H26 O1 . .95(5) 1.91(5) 2.818(3) 159(5)
N2 H2 O3 . .92(3) 1.85(3) 2.616(2) 139(3)
N2 H3 O1 4_454 .86(3) 2.11(3) 2.890(3) 151(3)
N4 H7 O5 . .94(3) 1.91(3) 2.829(3) 166(3)
N4 H8 O3 1_455 .81(4) 2.01(4) 2.733(2) 148(4)
N4 H8 O2 1_455 .81(4) 2.38(4) 2.985(3) 132(3)

loop_
_geom_torsion_atom_site_label_1
_geom_torsion_atom_site_label_2
_geom_torsion_atom_site_label_3
_geom_torsion_atom_site_label_4
_geom_torsion
_geom_torsion_publ_flag
F1 C6 C5 N1 9.0(5) no
F1 C6 C5 C4 -169.6(3) no
F1 C6 C7 N3 -1.1(5) no
F1 C6 C7 C8 175.2(3) no
F2 C8 C7 N3 -9.4(5) no
F2 C8 C7 C6 174.5(3) no
F2 C8 C9 N2 1.6(5) no
F2 C8 C9 C4 -178.0(3) no
O1 C19 C2 C1 26.0(4) no
O1 C19 C2 C3 -150.8(3) no
O2 C19 C2 C1 -153.8(3) no
O2 C19 C2 C3 29.4(4) no
O3 C3 C2 C1 -169.6(3) no
O3 C3 C2 C19 7.2(5) no
O3 C3 C4 C5 176.0(3) no
O3 C3 C4 C9 -6.3(4) no
N1 C1 C2 C3 -6.5(5) no
N1 C1 C2 C19 176.6(3) no
N1 C5 C4 C3 -6.6(4) no
N1 C5 C4 C9 175.7(3) no
N1 C5 C6 C7 -179.4(3) no
N1 C16 C17 C18 108.4(4) no
N1 C16 C18 C17 -109.8(4) no
N2 C9 C4 C3 6.7(5) no
N2 C9 C4 C5 -175.7(3) no
N2 C9 C8 C7 -178.8(3) no
N3 C7 C6 C5 -173.2(3) no
N3 C7 C8 C9 171.1(3) no
N3 C10 C11 N4 54.1(4) no
N3 C10 C11 C15 175.3(3) no
N3 C13 C12 N4 -56.7(4) no
N3 C13 C12 C14 -178.2(3) no
C1 N1 C5 C4 10.4(4) no
C1 N1 C5 C6 -168.1(3) no
C1 N1 C16 C17 -112.6(4) no
C1 N1 C16 C18 -41.9(5) no
C1 C2 C3 C4 9.7(4) no
C2 C1 N1 C5 -4.0(5) no
C2 C1 N1 C16 175.9(3) no
C2 C3 C4 C5 -3.3(4) no
C2 C3 C4 C9 174.4(3) no
C3 C4 C5 C6 172.0(3) no
C3 C4 C9 C8 -173.7(3) no
C4 C3 C2 C19 -173.5(3) no
C4 C5 N1 C16 -169.5(3) no
C4 C5 C6 C7 2.1(5) no
C4 C9 C8 C7 1.6(5) no
C5 N1 C16 C17 67.3(5) no
C5 N1 C16 C18 138.0(4) no
C5 C4 C9 C8 3.9(4) no
C5 C6 C7 C8 3.1(5) no
C6 C5 N1 C16 12.0(4) no
C6 C5 C4 C9 -5.7(4) no
C6 C7 N3 C10 -62.2(5) no
C6 C7 N3 C13 141.1(4) no
C6 C7 C8 C9 -5.1(5) no
C7 N3 C10 C11 143.4(3) no
C7 N3 C13 C12 -142.4(3) no
C8 C7 N3 C10 121.7(4) no
C8 C7 N3 C13 -34.9(5) no
C10 N3 C13 C12 59.5(4) no
C10 C11 N4 C12 -56.7(4) no
C11 N4 C12 C13 58.2(4) no
C11 N4 C12 C14 -178.6(3) no
C11 C10 N3 C13 -58.4(4) no
C12 N4 C11 C15 -179.7(3) no
